data_7049054
loop_
_publ_author_name
'Espinal-Viguri, Maialen'
'Varela-Izquierdo, Victor'
'Miloserdov, Fedor M.'
'Riddlestone, Ian M.'
'Mahon, Mary F.'
'Whittlesey, Michael K.'

_publ_section_title
;
 Heterobimetallic ruthenium-zinc complexes with bulky N-heterocyclic
 carbenes: syntheses, structures and reactivity.
;
_journal_issue 13
_journal_name_full 'Dalton transactions (Cambridge, England : 2003)'
_journal_page_first 4176
_journal_page_last 4189
_journal_paper_doi 10.1039/c8dt05023f
_journal_volume 48
_journal_year 2019
_chemical_formula_moiety 'C39 H57 N4 O6 Ru, 2(C3 H2.5 F0.5), C32 H12 B F24'
_chemical_formula_sum 'C77 H74 B F25 N4 O6 Ru'
_chemical_formula_weight 1738.28
_space_group_crystal_system triclinic
_space_group_IT_number 2
_space_group_name_Hall '-P 1'
_space_group_name_H-M_alt 'P -1'
_symmetry_space_group_name_Hall '-P 1'
_symmetry_space_group_name_H-M 'P -1'
_atom_sites_solution_hydrogens mixed
_atom_sites_solution_primary iterative
_audit_creation_date 2017-09-09
_audit_creation_method
;
Olex2 1.2
(compiled 2017.08.10 svn.r3458 for OlexSys, GUI svn.r5381)
;
_audit_update_record
;
2018-11-30 deposited with the CCDC.    2019-02-19 downloaded from the CCDC.
;
_cell_angle_alpha 87.261(3)
_cell_angle_beta 80.381(2)
_cell_angle_gamma 75.276(2)
_cell_formula_units_Z 2
_cell_length_a 14.9600(4)
_cell_length_b 15.8674(5)
_cell_length_c 16.5741(5)
_cell_measurement_reflns_used 12562
_cell_measurement_temperature 150.00(10)
_cell_measurement_theta_max 28.2120
_cell_measurement_theta_min 3.7750
_cell_volume 3751.5(2)
_computing_cell_refinement 'CrysAlisPro 1.171.38.46 (Rigaku OD, 2015)'
_computing_data_collection 'CrysAlisPro 1.171.38.46 (Rigaku OD, 2015)'
_computing_data_reduction 'CrysAlisPro 1.171.38.46 (Rigaku OD, 2015)'
_computing_molecular_graphics 'Olex2 (Dolomanov et al., 2009)'
_computing_publication_material 'Olex2 (Dolomanov et al., 2009)'
_computing_structure_refinement 'ShelXL (Sheldrick, 2015)'
_computing_structure_solution 'olex2.solve (Bourhis et al., 2015)'
_diffrn_ambient_environment N~2~
_diffrn_ambient_temperature 150.00(10)
_diffrn_detector 'CCD plate'
_diffrn_detector_area_resol_mean 16.1468
_diffrn_detector_type EosS2
_diffrn_measured_fraction_theta_full 0.997
_diffrn_measured_fraction_theta_max 0.975
_diffrn_measurement_device 'four-circle diffractometer'
_diffrn_measurement_device_type 'New Xcalibur, EosS2'
_diffrn_measurement_method '\w scans'
_diffrn_radiation_monochromator graphite
_diffrn_radiation_probe x-ray
_diffrn_radiation_type MoK\a
_diffrn_radiation_wavelength 0.71073
_diffrn_reflns_av_R_equivalents 0.0392
_diffrn_reflns_av_unetI/netI 0.0566
_diffrn_reflns_Laue_measured_fraction_full 0.997
_diffrn_reflns_Laue_measured_fraction_max 0.975
_diffrn_reflns_limit_h_max 19
_diffrn_reflns_limit_h_min -17
_diffrn_reflns_limit_k_max 20
_diffrn_reflns_limit_k_min -18
_diffrn_reflns_limit_l_max 21
_diffrn_reflns_limit_l_min -21
_diffrn_reflns_number 46082
_diffrn_reflns_point_group_measured_fraction_full 0.997
_diffrn_reflns_point_group_measured_fraction_max 0.975
_diffrn_reflns_theta_full 25.242
_diffrn_reflns_theta_max 27.484
_diffrn_reflns_theta_min 3.435
_diffrn_source 'fine-focus sealed X-ray tube'
_diffrn_source_type 'Enhance (Mo) X-ray Source'
_exptl_absorpt_coefficient_mu 0.327
_exptl_absorpt_correction_T_max 1.00000
_exptl_absorpt_correction_T_min 0.91123
_exptl_absorpt_correction_type multi-scan
_exptl_absorpt_process_details
;
CrysAlisPro 1.171.38.46 (Rigaku Oxford Diffraction, 2015)
Empirical absorption correction using spherical harmonics,
 implemented in SCALE3 ABSPACK scaling algorithm.
;
_exptl_crystal_colour yellow-orange
_exptl_crystal_density_diffrn 1.539
_exptl_crystal_description block
_exptl_crystal_F_000 1772
_exptl_crystal_size_max 0.56
_exptl_crystal_size_mid 0.542
_exptl_crystal_size_min 0.434
_refine_diff_density_max 2.798
_refine_diff_density_min -0.678
_refine_diff_density_rms 0.090
_refine_ls_extinction_method none
_refine_ls_goodness_of_fit_ref 1.063
_refine_ls_hydrogen_treatment mixed
_refine_ls_matrix_type full
_refine_ls_number_parameters 1188
_refine_ls_number_reflns 16803
_refine_ls_number_restraints 334
_refine_ls_restrained_S_all 1.123
_refine_ls_R_factor_all 0.0813
_refine_ls_R_factor_gt 0.0617
_refine_ls_shift/su_max 0.001
_refine_ls_shift/su_mean 0.000
_refine_ls_structure_factor_coef Fsqd
_refine_ls_weighting_details 'w=1/[\s^2^(Fo^2^)+(0.0503P)^2^+9.5828P] where P=(Fo^2^+2Fc^2^)/3'
_refine_ls_weighting_scheme calc
_refine_ls_wR_factor_gt 0.1407
_refine_ls_wR_factor_ref 0.1516
_reflns_Friedel_coverage 0.000
_reflns_number_gt 13369
_reflns_number_total 16803
_reflns_threshold_expression 'I > 2\s(I)'
_cod_data_source_file c8dt05023f2.cif
_cod_data_source_block e17mkw36
_cod_depositor_comments 'Adding full bibliography for 7049052--7049061.cif.'
_cod_database_code 7049054
_shelxl_version_number 2014-3
_shelx_space_group_comment
;
The symmetry employed for this shelxl refinement is uniquely defined
by the following loop, which should always be used as a source of
symmetry information in preference to the above space-group names.
They are only intended as comments.
;
_olex2_refinement_description
;
1. Fixed Uiso
 At 1.2 times of:
  All C(H) groups, All C(H,H) groups
2. Restrained distances
 Ru1-H1 = Ru1-H1A
 1.6 with sigma of 0.005
 O4-C22A \\sim O4-C22
 with sigma of 0.005
 C23-C22A \\sim C23-C22
 with sigma of 0.005
 F14-F13 \\sim F14-F15 \\sim F13-F15 \\sim F15A-F13A \\sim F15A-F14A \\sim
F13A-F14A
 with sigma of 0.04
 C70-F14 \\sim C70-F13 \\sim C70-F15 \\sim C70-F15A \\sim C70-F13A \\sim
C70-F14A
 with sigma of 0.02
 F11-F10 \\sim F11-F12 \\sim F10-F12 \\sim F11A-F12A \\sim F11A-F10A \\sim
F12A-F10A
 with sigma of 0.04
 C55-F11 \\sim C55-F10 \\sim C55-F12 \\sim C55-F11A \\sim C55-F12A \\sim
C55-F10A
 with sigma of 0.01
 F7-F9 \\sim F7-F8 \\sim F9-F8 \\sim F8A-F9A \\sim F8A-F7A \\sim F9A-F7A
 with sigma of 0.04
 C54-F7 \\sim C54-F9 \\sim C54-F8 \\sim C54-F8A \\sim C54-F9A \\sim C54-F7A
 with sigma of 0.01
 F19-F21 \\sim F19-F20 \\sim F21-F20 \\sim F20A-F19A \\sim F20A-F21A \\sim
F19A-F21A
 with sigma of 0.04
 C63-F19 \\sim C63-F21 \\sim C63-F20 \\sim C63-F20A \\sim C63-F19A \\sim
C63-F21A
 with sigma of 0.01
 F1-F2 \\sim F1-F3 \\sim F2-F3 \\sim F1A-F2A \\sim F1A-F3A \\sim F2A-F3A
 with sigma of 0.04
 C46-F1 \\sim C46-F2 \\sim C46-F1A \\sim C46-F3 \\sim C46-F2A \\sim C46-F3A
 with sigma of 0.01
3. Uiso/Uaniso restraints and constraints
F13 \\sim F14 \\sim F15 \\sim F13A \\sim F14A \\sim F15A: within 2A with sigma
of 0.02 and sigma for terminal atoms of 0.01
F10 \\sim F11 \\sim F12 \\sim F10A \\sim F11A \\sim F12A: within 2A with sigma
of 0.02 and sigma for terminal atoms of 0.01
F19 \\sim F20 \\sim F21 \\sim F19A \\sim F20A \\sim F21A: within 2A with sigma
of 0.02 and sigma for terminal atoms of 0.01
F1 \\sim F2 \\sim F3 \\sim F1A \\sim F2A \\sim F3A: within 2A with sigma of
0.02 and sigma for terminal atoms of 0.01
F7 \\sim F8 \\sim F9 \\sim F7A \\sim F8A \\sim F9A: within 2A with sigma of
0.02 and sigma for terminal atoms of 0.01
4. Others
 Fixed Sof: H1(0.5) H1A(0.5) C22(0.75) H22A(0.75) H22B(0.75) C22A(0.25)
 H22C(0.25) H22D(0.25) F25(0.5) H76(0.5) F1(0.65) F2(0.65) F3(0.65) F7(0.55)
 F8(0.55) F9(0.55) F10(0.5) F11(0.5) F12(0.5) F13(0.75) F14(0.75) F15(0.75)
 F19(0.75) F20(0.75) F21(0.75) F1A(0.35) F2A(0.35) F3A(0.35) F7A(0.45)
 F8A(0.45) F9A(0.45) F10A(0.5) F11A(0.5) F12A(0.5) F13A(0.25) F14A(0.25)
 F15A(0.25) F19A(0.25) F20A(0.25) F21A(0.25) F26(0.5) H74(0.5)
5.a Secondary CH2 refined with riding coordinates:
 C5(H5A,H5B), C7(H7A,H7B), C8(H8A,H8B), C9(H9A,H9B), C10(H10A,H10B), C11(H11A,
 H11B), C12(H12A,H12B), C14(H14A,H14B), C15(H15A,H15B), C16(H16A,H16B),
 C17(H17A,H17B), C18(H18A,H18B), C24(H24A,H24B), C25(H25A,H25B), C26(H26A,H26B),
  C27(H27A,H27B), C28(H28A,H28B), C29(H29A,H29B), C31(H31A,H31B), C32(H32A,
 H32B), C33(H33A,H33B), C34(H34A,H34B), C35(H35A,H35B), C36(H36A,H36B),
 C37(H37A,H37B), C38(H38A,H38B), C39(H39A,H39B), C22(H22A,H22B), C22A(H22C,H22D)
5.b Aromatic/amide H refined with riding coordinates:
 C75(H75), C76(H76), C77(H77), C41(H41), C43(H43), C45(H45), C49(H49),
 C51(H51), C53(H53), C57(H57), C59(H59), C61(H61), C65(H65), C67(H67), C69(H69),
  C72(H72), C73(H73), C74(H74)
;
_olex2_submission_special_instructions 'No special instructions were received'

loop_
_space_group_symop_operation_xyz
'x, y, z'
'-x, -y, -z'

loop_
_atom_site_label
_atom_site_type_symbol
_atom_site_fract_x
_atom_site_fract_y
_atom_site_fract_z
_atom_site_U_iso_or_equiv
_atom_site_adp_type
_atom_site_occupancy
_atom_site_site_symmetry_order
_atom_site_calc_flag
_atom_site_refinement_flags_posn
_atom_site_refinement_flags_adp
_atom_site_refinement_flags_occupancy
_atom_site_disorder_assembly
_atom_site_disorder_group
Ru1 Ru 1.06101(2) 0.75556(2) 0.14247(2) 0.01879(8) Uani 1 1 d D . . . .
H1 H 0.977(3) 0.822(4) 0.107(4) 0.021(19) Uiso 0.5 1 d D . P A 1
H1A H 1.155(3) 0.680(4) 0.121(5) 0.03(2) Uiso 0.5 1 d D . P B 2
O1 O 1.1042(3) 0.7510(3) -0.03791(19) 0.0596(10) Uani 1 1 d . . . . .
O2 O 0.82314(19) 0.55974(18) 0.09281(19) 0.0366(7) Uani 1 1 d . . . . .
O3 O 1.02057(19) 0.42409(16) 0.14344(18) 0.0348(6) Uani 1 1 d . . . . .
O4 O 1.0927(2) 1.08919(17) 0.1424(2) 0.0449(8) Uani 1 1 d D . . . .
O5 O 1.31221(19) 0.95785(18) 0.1057(2) 0.0431(8) Uani 1 1 d . . . . .
O6 O 1.03302(18) 0.75606(18) 0.27509(15) 0.0301(6) Uani 1 1 d . . . . .
N1 N 0.9149(2) 0.64750(18) 0.12013(18) 0.0228(6) Uani 1 1 d . . . . .
N2 N 1.0382(2) 0.56305(18) 0.15184(18) 0.0218(6) Uani 1 1 d . . . . .
N3 N 1.0761(2) 0.94916(19) 0.14898(19) 0.0251(6) Uani 1 1 d . . . . .
N4 N 1.2124(2) 0.86693(18) 0.12766(19) 0.0233(6) Uani 1 1 d . . . . .
C1 C 1.0861(3) 0.7534(3) 0.0326(2) 0.0351(9) Uani 1 1 d . . . . .
C2 C 0.9991(2) 0.6500(2) 0.14116(19) 0.0188(7) Uani 1 1 d . . . . .
C3 C 0.9045(3) 0.5636(2) 0.1161(2) 0.0283(8) Uani 1 1 d . . . . .
C4 C 0.9819(3) 0.5108(2) 0.1366(2) 0.0262(8) Uani 1 1 d . . . . .
C5 C 0.7655(3) 0.6484(3) 0.1031(3) 0.0328(9) Uani 1 1 d . . . . .
H5A H 0.7270 0.6552 0.1568 0.039 Uiso 1 1 calc R . . . .
H5B H 0.7246 0.6621 0.0621 0.039 Uiso 1 1 calc R . . . .
C6 C 0.8323(2) 0.7097(2) 0.0937(2) 0.0259(8) Uani 1 1 d . . . . .
C7 C 0.8561(3) 0.7372(3) 0.0047(2) 0.0329(9) Uani 1 1 d . . . . .
H7A H 0.9073 0.7653 -0.0004 0.040 Uiso 1 1 calc R . . . .
H7B H 0.8766 0.6858 -0.0296 0.040 Uiso 1 1 calc R . . . .
C8 C 0.7721(3) 0.7996(3) -0.0250(3) 0.0427(11) Uani 1 1 d . . . . .
H8A H 0.7912 0.8197 -0.0798 0.051 Uiso 1 1 calc R . . . .
H8B H 0.7241 0.7691 -0.0273 0.051 Uiso 1 1 calc R . . . .
C9 C 0.7322(3) 0.8775(3) 0.0315(3) 0.0482(12) Uani 1 1 d . . . . .
H9A H 0.7780 0.9116 0.0292 0.058 Uiso 1 1 calc R . . . .
H9B H 0.6768 0.9142 0.0130 0.058 Uiso 1 1 calc R . . . .
C10 C 0.7067(3) 0.8486(3) 0.1191(3) 0.0450(11) Uani 1 1 d . . . . .
H10A H 0.6570 0.8189 0.1222 0.054 Uiso 1 1 calc R . . . .
H10B H 0.6835 0.8995 0.1541 0.054 Uiso 1 1 calc R . . . .
C11 C 0.7923(3) 0.7869(3) 0.1503(2) 0.0302(8) Uani 1 1 d . . . . .
H11A H 0.8398 0.8181 0.1525 0.036 Uiso 1 1 calc R . . . .
H11B H 0.7734 0.7667 0.2052 0.036 Uiso 1 1 calc R . . . .
C12 C 1.0945(3) 0.4199(2) 0.1905(3) 0.0334(9) Uani 1 1 d . . . . .
H12A H 1.1467 0.3704 0.1737 0.040 Uiso 1 1 calc R . . . .
H12B H 1.0720 0.4137 0.2483 0.040 Uiso 1 1 calc R . . . .
C13 C 1.1260(2) 0.5068(2) 0.1744(2) 0.0228(7) Uani 1 1 d . . . . .
C14 C 1.1506(3) 0.5353(2) 0.2524(2) 0.0285(8) Uani 1 1 d . . . . .
H14A H 1.0988 0.5380 0.2969 0.034 Uiso 1 1 calc R . . . .
H14B H 1.1618 0.5930 0.2447 0.034 Uiso 1 1 calc R . . . .
C15 C 1.2384(3) 0.4705(3) 0.2739(3) 0.0399(10) Uani 1 1 d . . . . .
H15A H 1.2542 0.4889 0.3236 0.048 Uiso 1 1 calc R . . . .
H15B H 1.2263 0.4134 0.2838 0.048 Uiso 1 1 calc R . . . .
C16 C 1.3197(3) 0.4651(3) 0.2051(3) 0.0525(13) Uani 1 1 d . . . . .
H16A H 1.3740 0.4224 0.2189 0.063 Uiso 1 1 calc R . . . .
H16B H 1.3351 0.5211 0.1985 0.063 Uiso 1 1 calc R . . . .
C17 C 1.2971(3) 0.4399(3) 0.1247(3) 0.0516(13) Uani 1 1 d . . . . .
H17A H 1.2912 0.3803 0.1286 0.062 Uiso 1 1 calc R . . . .
H17B H 1.3483 0.4427 0.0810 0.062 Uiso 1 1 calc R . . . .
C18 C 1.2061(3) 0.5000(3) 0.1035(2) 0.0342(9) Uani 1 1 d . . . . .
H18A H 1.2156 0.5575 0.0899 0.041 Uiso 1 1 calc R . . . .
H18B H 1.1900 0.4775 0.0559 0.041 Uiso 1 1 calc R . . . .
C19 C 1.1210(2) 0.8628(2) 0.1429(2) 0.0204(7) Uani 1 1 d . . . . .
C20 C 1.1364(3) 1.0032(2) 0.1371(3) 0.0331(9) Uani 1 1 d . . . . .
C21 C 1.2223(3) 0.9519(2) 0.1235(3) 0.0321(9) Uani 1 1 d . . . . .
C23 C 0.9786(3) 1.0034(2) 0.1723(2) 0.0285(8) Uani 1 1 d D . . . .
C24 C 0.9334(3) 0.9780(3) 0.2551(2) 0.0362(9) Uani 1 1 d . . . . .
H24A H 0.9722 0.9811 0.2957 0.043 Uiso 1 1 calc R . . . .
H24B H 0.9284 0.9183 0.2533 0.043 Uiso 1 1 calc R . . . .
C25 C 0.8359(3) 1.0384(3) 0.2795(3) 0.0393(10) Uani 1 1 d . . . . .
H25A H 0.8075 1.0205 0.3323 0.047 Uiso 1 1 calc R . . . .
H25B H 0.8412 1.0976 0.2844 0.047 Uiso 1 1 calc R . . . .
C26 C 0.7748(3) 1.0358(3) 0.2166(3) 0.0420(11) Uani 1 1 d . . . . .
H26A H 0.7141 1.0760 0.2320 0.050 Uiso 1 1 calc R . . . .
H26B H 0.7653 0.9777 0.2150 0.050 Uiso 1 1 calc R . . . .
C27 C 0.8189(3) 1.0600(4) 0.1322(3) 0.0573(14) Uani 1 1 d . . . . .
H27A H 0.8204 1.1208 0.1319 0.069 Uiso 1 1 calc R . . . .
H27B H 0.7808 1.0529 0.0923 0.069 Uiso 1 1 calc R . . . .
C28 C 0.9189(3) 1.0033(4) 0.1079(3) 0.0502(13) Uani 1 1 d . . . . .
H28A H 0.9164 0.9439 0.0992 0.060 Uiso 1 1 calc R . . . .
H28B H 0.9473 1.0248 0.0568 0.060 Uiso 1 1 calc R . . . .
C29 C 1.3669(3) 0.8706(2) 0.1203(3) 0.0289(8) Uani 1 1 d . . . . .
H29A H 1.3814 0.8656 0.1755 0.035 Uiso 1 1 calc R . . . .
H29B H 1.4252 0.8575 0.0821 0.035 Uiso 1 1 calc R . . . .
C30 C 1.3071(2) 0.8065(2) 0.1082(2) 0.0234(7) Uani 1 1 d . . . . .
C31 C 1.3243(2) 0.7291(2) 0.1662(2) 0.0251(7) Uani 1 1 d . . . . .
H31A H 1.2805 0.6942 0.1625 0.030 Uiso 1 1 calc R . . . .
H31B H 1.3138 0.7498 0.2219 0.030 Uiso 1 1 calc R . . . .
C32 C 1.4240(3) 0.6731(3) 0.1453(2) 0.0322(9) Uani 1 1 d . . . . .
H32A H 1.4679 0.7069 0.1521 0.039 Uiso 1 1 calc R . . . .
H32B H 1.4332 0.6236 0.1824 0.039 Uiso 1 1 calc R . . . .
C33 C 1.4424(3) 0.6411(3) 0.0577(3) 0.0366(10) Uani 1 1 d . . . . .
H33A H 1.4025 0.6027 0.0524 0.044 Uiso 1 1 calc R . . . .
H33B H 1.5070 0.6080 0.0443 0.044 Uiso 1 1 calc R . . . .
C34 C 1.4234(3) 0.7174(3) -0.0026(2) 0.0303(8) Uani 1 1 d . . . . .
H34A H 1.4685 0.7517 -0.0023 0.036 Uiso 1 1 calc R . . . .
H34B H 1.4312 0.6949 -0.0574 0.036 Uiso 1 1 calc R . . . .
C35 C 1.3245(2) 0.7754(2) 0.0198(2) 0.0253(7) Uani 1 1 d . . . . .
H35A H 1.3161 0.8254 -0.0167 0.030 Uiso 1 1 calc R . . . .
H35B H 1.2793 0.7431 0.0130 0.030 Uiso 1 1 calc R . . . .
C36 C 0.9494(3) 0.7385(3) 0.3251(2) 0.0336(9) Uani 1 1 d . . . . .
H36A H 0.9502 0.6773 0.3230 0.040 Uiso 1 1 calc R . . . .
H36B H 0.8931 0.7730 0.3064 0.040 Uiso 1 1 calc R . . . .
C37 C 0.9539(3) 0.7642(3) 0.4105(3) 0.0474(12) Uani 1 1 d . . . . .
H37A H 0.9227 0.7309 0.4514 0.057 Uiso 1 1 calc R . . . .
H37B H 0.9259 0.8258 0.4197 0.057 Uiso 1 1 calc R . . . .
C38 C 1.0583(3) 0.7420(3) 0.4118(3) 0.0472(11) Uani 1 1 d . . . . .
H38A H 1.0730 0.7734 0.4546 0.057 Uiso 1 1 calc R . . . .
H38B H 1.0830 0.6799 0.4196 0.057 Uiso 1 1 calc R . . . .
C39 C 1.0960(3) 0.7714(3) 0.3280(2) 0.0348(9) Uani 1 1 d . . . . .
H39A H 1.0953 0.8327 0.3282 0.042 Uiso 1 1 calc R . . . .
H39B H 1.1596 0.7379 0.3100 0.042 Uiso 1 1 calc R . . . .
C22 C 1.0031(4) 1.0919(3) 0.1868(4) 0.0342(14) Uani 0.75 1 d D . P C 1
H22A H 0.9571 1.1405 0.1682 0.041 Uiso 0.75 1 calc R . P C 1
H22B H 1.0026 1.0993 0.2446 0.041 Uiso 0.75 1 calc R . P C 1
C22A C 0.9978(6) 1.0931(7) 0.1399(13) 0.040(5) Uani 0.25 1 d D . P C 2
H22C H 0.9851 1.1035 0.0842 0.047 Uiso 0.25 1 calc R . P C 2
H22D H 0.9573 1.1402 0.1739 0.047 Uiso 0.25 1 calc R . P C 2
F25 F 0.8475(5) 0.1150(6) 0.4635(6) 0.095(2) Uani 0.5 1 d . . P D 1
C75 C 0.9127(3) -0.0081(3) 0.5366(3) 0.0516(12) Uani 1 1 d . . . . .
H75 H 0.8537 -0.0132 0.5613 0.062 Uiso 1 1 calc R . . . .
C76 C 0.9216(3) 0.0574(3) 0.4819(3) 0.0499(12) Uani 1 1 d . . . . .
H76 H 0.8680 0.0966 0.4693 0.060 Uiso 0.5 1 calc R . P D 2
C77 C 1.0076(4) 0.0668(4) 0.4451(3) 0.0535(13) Uani 1 1 d . . . . .
H77 H 1.0123 0.1121 0.4082 0.064 Uiso 1 1 calc R . . . .
F4 F 0.69374(18) 0.42744(19) 0.06578(15) 0.0490(7) Uani 1 1 d . . . . .
F5 F 0.63239(18) 0.52943(15) 0.15359(17) 0.0454(6) Uani 1 1 d . . . . .
F6 F 0.54756(15) 0.45255(15) 0.11657(14) 0.0337(5) Uani 1 1 d . . . . .
F16 F 0.45897(18) 0.1066(2) 0.05479(15) 0.0517(7) Uani 1 1 d . . . . .
F17 F 0.49670(18) -0.00429(16) 0.13164(17) 0.0486(7) Uani 1 1 d . . . . .
F18 F 0.58924(15) 0.07908(16) 0.10030(14) 0.0389(6) Uani 1 1 d . . . . .
F22 F 0.6849(3) 0.0615(2) 0.6717(2) 0.0888(13) Uani 1 1 d . . . . .
F23 F 0.5814(2) 0.1822(2) 0.67436(18) 0.0814(12) Uani 1 1 d . . . . .
F24 F 0.7203(3) 0.1744(3) 0.6216(2) 0.0900(12) Uani 1 1 d . . . . .
F1 F 0.9116(4) 0.2365(4) 0.3080(5) 0.0784(18) Uani 0.65 1 d D U P E 1
F2 F 0.8947(4) 0.3744(4) 0.2989(4) 0.0616(14) Uani 0.65 1 d D U P E 1
F3 F 0.8426(3) 0.3179(4) 0.4064(2) 0.0545(12) Uani 0.65 1 d D U P E 1
F7 F 0.4545(4) 0.6042(5) 0.4060(5) 0.0587(17) Uani 0.55 1 d D U P F 1
F8 F 0.3414(6) 0.5969(4) 0.3514(4) 0.0608(17) Uani 0.55 1 d D U P F 1
F9 F 0.3185(5) 0.6418(4) 0.4729(4) 0.070(2) Uani 0.55 1 d D U P F 1
F10 F 0.3553(7) 0.3010(5) 0.6731(6) 0.070(3) Uani 0.5 1 d D U P G 1
F11 F 0.2709(8) 0.4317(6) 0.6856(7) 0.068(3) Uani 0.5 1 d D U P G 1
F12 F 0.2291(5) 0.3349(6) 0.6271(7) 0.072(2) Uani 0.5 1 d D U P G 1
F13 F 0.1855(3) 0.1213(3) 0.2993(3) 0.0547(11) Uani 0.75 1 d D U P H 1
F14 F 0.1952(4) 0.1823(4) 0.4056(2) 0.0565(13) Uani 0.75 1 d D U P H 1
F15 F 0.1573(3) 0.2587(3) 0.3018(4) 0.0755(17) Uani 0.75 1 d D U P H 1
F19 F 0.7204(4) -0.0996(3) 0.3611(4) 0.0807(18) Uani 0.75 1 d D U P I 1
F20 F 0.5768(3) -0.0943(3) 0.3858(4) 0.0751(15) Uani 0.75 1 d D U P I 1
F21 F 0.6595(4) -0.1368(3) 0.4754(3) 0.0728(15) Uani 0.75 1 d D U P I 1
F1A F 0.9239(5) 0.2850(8) 0.2627(5) 0.064(2) Uani 0.35 1 d D U P E 2
F2A F 0.8664(8) 0.3843(6) 0.3435(8) 0.072(3) Uani 0.35 1 d D U P E 2
F3A F 0.8738(7) 0.2459(7) 0.3748(8) 0.076(2) Uani 0.35 1 d D U P E 2
F7A F 0.3698(7) 0.6330(5) 0.4823(5) 0.065(2) Uani 0.45 1 d D U P F 2
F8A F 0.4400(7) 0.5941(6) 0.3647(6) 0.085(3) Uani 0.45 1 d D U P F 2
F9A F 0.2941(5) 0.6107(5) 0.3955(7) 0.078(2) Uani 0.45 1 d D U P F 2
F10A F 0.3628(7) 0.3372(6) 0.6865(6) 0.073(3) Uani 0.5 1 d D U P G 2
F11A F 0.2361(6) 0.4314(7) 0.6703(7) 0.072(3) Uani 0.5 1 d D U P G 2
F12A F 0.2605(6) 0.3008(5) 0.6350(7) 0.071(3) Uani 0.5 1 d D U P G 2
F13A F 0.1658(8) 0.1776(12) 0.2685(8) 0.072(3) Uani 0.25 1 d D U P H 2
F14A F 0.1999(12) 0.1439(9) 0.3881(9) 0.064(3) Uani 0.25 1 d D U P H 2
F15A F 0.1678(9) 0.2683(8) 0.3512(10) 0.062(3) Uani 0.25 1 d D U P H 2
F19A F 0.6254(11) -0.0815(7) 0.3434(6) 0.066(3) Uani 0.25 1 d D U P I 2
F20A F 0.6062(10) -0.1259(9) 0.4672(9) 0.066(3) Uani 0.25 1 d D U P I 2
F21A F 0.7355(6) -0.1148(9) 0.4103(10) 0.067(3) Uani 0.25 1 d D U P I 2
C40 C 0.6077(2) 0.2897(2) 0.3129(2) 0.0179(6) Uani 1 1 d . . . . .
C41 C 0.6952(2) 0.2800(2) 0.3369(2) 0.0194(7) Uani 1 1 d . . . . .
H41 H 0.7099 0.2447 0.3817 0.023 Uiso 1 1 calc R . . . .
C42 C 0.7610(2) 0.3221(2) 0.2953(2) 0.0217(7) Uani 1 1 d . . . . .
C43 C 0.7426(2) 0.3754(2) 0.2282(2) 0.0235(7) Uani 1 1 d . . . . .
H43 H 0.7864 0.4036 0.2010 0.028 Uiso 1 1 calc R . . . .
C44 C 0.6562(2) 0.3854(2) 0.2030(2) 0.0210(7) Uani 1 1 d . . . . .
C45 C 0.5915(2) 0.3425(2) 0.2439(2) 0.0192(7) Uani 1 1 d . . . . .
H45 H 0.5352 0.3491 0.2247 0.023 Uiso 1 1 calc R . . . .
C46 C 0.8523(2) 0.3116(2) 0.3243(2) 0.0296(8) Uani 1 1 d D . . . .
C47 C 0.6327(3) 0.4480(3) 0.1352(2) 0.0292(8) Uani 1 1 d . . . . .
C48 C 0.4560(2) 0.3339(2) 0.4264(2) 0.0172(6) Uani 1 1 d . . . . .
C49 C 0.4428(2) 0.4221(2) 0.4027(2) 0.0209(7) Uani 1 1 d . . . . .
H49 H 0.4738 0.4356 0.3522 0.025 Uiso 1 1 calc R . . . .
C50 C 0.3854(2) 0.4896(2) 0.4517(2) 0.0228(7) Uani 1 1 d . . . . .
C51 C 0.3392(2) 0.4732(2) 0.5284(2) 0.0249(7) Uani 1 1 d . . . . .
H51 H 0.3023 0.5184 0.5621 0.030 Uiso 1 1 calc R . . . .
C52 C 0.3500(2) 0.3875(2) 0.5530(2) 0.0256(8) Uani 1 1 d . . . . .
C53 C 0.4057(2) 0.3196(2) 0.5031(2) 0.0213(7) Uani 1 1 d . . . . .
H53 H 0.4099 0.2626 0.5213 0.026 Uiso 1 1 calc R . . . .
C54 C 0.3736(2) 0.5816(2) 0.4219(2) 0.0330(9) Uani 1 1 d D . . . .
C55 C 0.3025(3) 0.3655(2) 0.6349(2) 0.0394(10) Uani 1 1 d D . . . .
C56 C 0.5678(2) 0.1701(2) 0.4241(2) 0.0182(6) Uani 1 1 d . . . . .
C57 C 0.5940(2) 0.1814(2) 0.4991(2) 0.0224(7) Uani 1 1 d . . . . .
H57 H 0.5855 0.2379 0.5174 0.027 Uiso 1 1 calc R . . . .
C58 C 0.6321(3) 0.1121(2) 0.5477(2) 0.0260(8) Uani 1 1 d . . . . .
C59 C 0.6488(2) 0.0270(2) 0.5220(2) 0.0254(8) Uani 1 1 d . . . . .
H59 H 0.6744 -0.0196 0.5542 0.030 Uiso 1 1 calc R . . . .
C60 C 0.6265(2) 0.0135(2) 0.4474(2) 0.0223(7) Uani 1 1 d . . . . .
C61 C 0.5859(2) 0.0832(2) 0.3996(2) 0.0198(7) Uani 1 1 d . . . . .
H61 H 0.5705 0.0716 0.3499 0.024 Uiso 1 1 calc R . . . .
C62 C 0.6534(3) 0.1308(3) 0.6288(3) 0.0405(10) Uani 1 1 d . . . . .
C63 C 0.6461(2) -0.0775(2) 0.4166(2) 0.0305(8) Uani 1 1 d D . . . .
C64 C 0.4592(2) 0.2201(2) 0.3104(2) 0.0175(6) Uani 1 1 d . . . . .
C65 C 0.3641(2) 0.2241(2) 0.3360(2) 0.0198(7) Uani 1 1 d . . . . .
H65 H 0.3330 0.2549 0.3831 0.024 Uiso 1 1 calc R . . . .
C66 C 0.3148(2) 0.1830(2) 0.2927(2) 0.0213(7) Uani 1 1 d . . . . .
C67 C 0.3576(2) 0.1360(2) 0.2227(2) 0.0220(7) Uani 1 1 d . . . . .
H67 H 0.3248 0.1074 0.1950 0.026 Uiso 1 1 calc R . . . .
C68 C 0.4517(2) 0.1326(2) 0.1948(2) 0.0208(7) Uani 1 1 d . . . . .
C69 C 0.5000(2) 0.1745(2) 0.2372(2) 0.0200(7) Uani 1 1 d . . . . .
H69 H 0.5622 0.1724 0.2163 0.024 Uiso 1 1 calc R . . . .
C70 C 0.2133(2) 0.1885(2) 0.3238(2) 0.0283(8) Uani 1 1 d D . . . .
C71 C 0.4988(2) 0.0791(3) 0.1213(2) 0.0279(8) Uani 1 1 d . . . . .
B1 B 0.5227(2) 0.2534(2) 0.3679(2) 0.0162(7) Uani 1 1 d . . . . .
F26 F 0.1674(5) 0.3876(5) 0.4601(5) 0.084(2) Uani 0.5 1 d . . P J 1
C72 C -0.0116(4) 0.5674(4) 0.5526(3) 0.0536(13) Uani 1 1 d . . . . .
H72 H -0.0197 0.6132 0.5883 0.064 Uiso 1 1 calc R . . . .
C73 C 0.0747(4) 0.5110(4) 0.5325(4) 0.0568(14) Uani 1 1 d . . . . .
H73 H 0.1256 0.5181 0.5543 0.068 Uiso 1 1 calc R . . . .
C74 C 0.0852(4) 0.4439(3) 0.4799(3) 0.0514(12) Uani 1 1 d . . . . .
H74 H 0.1437 0.4055 0.4662 0.062 Uiso 0.5 1 calc R . P J 2

loop_
_atom_site_aniso_label
_atom_site_aniso_U_11
_atom_site_aniso_U_22
_atom_site_aniso_U_33
_atom_site_aniso_U_23
_atom_site_aniso_U_13
_atom_site_aniso_U_12
Ru1 0.01913(14) 0.01716(13) 0.02100(14) 0.00103(10) -0.00174(10) -0.00739(10)
O1 0.071(2) 0.099(3) 0.0256(16) 0.0030(17) -0.0032(15) -0.055(2)
O2 0.0284(14) 0.0314(15) 0.0571(19) -0.0044(13) -0.0171(13) -0.0130(12)
O3 0.0373(15) 0.0204(13) 0.0519(18) -0.0002(12) -0.0157(13) -0.0114(12)
O4 0.0302(15) 0.0180(13) 0.086(2) -0.0037(14) -0.0025(15) -0.0083(12)
O5 0.0224(14) 0.0263(14) 0.084(2) 0.0031(15) -0.0103(14) -0.0125(12)
O6 0.0338(14) 0.0411(15) 0.0217(13) -0.0035(11) 0.0004(11) -0.0232(12)
N1 0.0221(14) 0.0205(14) 0.0283(16) 0.0038(12) -0.0079(12) -0.0080(12)
N2 0.0225(14) 0.0190(14) 0.0265(15) 0.0016(12) -0.0076(12) -0.0077(12)
N3 0.0198(14) 0.0201(15) 0.0344(17) -0.0013(12) 0.0017(12) -0.0071(12)
N4 0.0194(14) 0.0181(14) 0.0333(17) -0.0005(12) -0.0040(12) -0.0064(12)
C1 0.040(2) 0.045(2) 0.030(2) 0.0005(18) -0.0023(17) -0.030(2)
C2 0.0176(15) 0.0240(17) 0.0160(15) 0.0029(13) -0.0032(12) -0.0076(13)
C3 0.0312(19) 0.0247(18) 0.035(2) 0.0005(15) -0.0094(16) -0.0150(16)
C4 0.0300(19) 0.0197(17) 0.033(2) 0.0009(14) -0.0084(15) -0.0116(15)
C5 0.0243(19) 0.035(2) 0.042(2) 0.0026(18) -0.0090(16) -0.0104(16)
C6 0.0177(16) 0.032(2) 0.0295(19) 0.0013(15) -0.0068(14) -0.0076(15)
C7 0.028(2) 0.041(2) 0.031(2) 0.0049(17) -0.0079(16) -0.0116(17)
C8 0.039(2) 0.051(3) 0.043(2) 0.016(2) -0.0210(19) -0.013(2)
C9 0.046(3) 0.033(2) 0.070(3) 0.010(2) -0.033(2) -0.004(2)
C10 0.030(2) 0.037(2) 0.067(3) -0.013(2) -0.021(2) 0.0035(18)
C11 0.0211(18) 0.033(2) 0.037(2) -0.0033(17) -0.0092(15) -0.0042(15)
C12 0.038(2) 0.0238(19) 0.043(2) 0.0059(17) -0.0152(18) -0.0118(17)
C13 0.0245(17) 0.0201(17) 0.0246(18) 0.0030(13) -0.0070(14) -0.0055(14)
C14 0.035(2) 0.0273(19) 0.0263(19) 0.0036(15) -0.0122(15) -0.0088(16)
C15 0.044(2) 0.038(2) 0.046(3) 0.0131(19) -0.026(2) -0.016(2)
C16 0.027(2) 0.049(3) 0.081(4) 0.018(3) -0.019(2) -0.006(2)
C17 0.032(2) 0.048(3) 0.060(3) 0.006(2) 0.008(2) 0.007(2)
C18 0.030(2) 0.037(2) 0.030(2) 0.0020(17) 0.0011(16) -0.0039(17)
C19 0.0209(16) 0.0192(16) 0.0208(16) 0.0011(13) -0.0009(13) -0.0065(13)
C20 0.027(2) 0.0193(18) 0.054(3) -0.0076(17) -0.0035(17) -0.0087(15)
C21 0.0245(19) 0.0199(18) 0.056(3) -0.0029(17) -0.0065(17) -0.0118(15)
C23 0.0227(18) 0.0187(17) 0.040(2) -0.0017(15) 0.0060(15) -0.0053(14)
C24 0.026(2) 0.049(3) 0.032(2) -0.0047(18) -0.0008(16) -0.0076(18)
C25 0.032(2) 0.042(2) 0.038(2) -0.0119(19) 0.0108(18) -0.0071(18)
C26 0.0220(19) 0.045(3) 0.052(3) -0.003(2) 0.0031(18) -0.0021(18)
C27 0.032(2) 0.079(4) 0.048(3) 0.011(3) -0.006(2) 0.008(2)
C28 0.032(2) 0.079(4) 0.027(2) 0.001(2) -0.0007(18) 0.005(2)
C29 0.0222(18) 0.0268(19) 0.039(2) 0.0016(16) -0.0075(15) -0.0078(15)
C30 0.0172(16) 0.0226(17) 0.0315(19) 0.0036(14) -0.0064(14) -0.0062(14)
C31 0.0230(17) 0.0237(18) 0.0315(19) 0.0074(15) -0.0083(14) -0.0100(14)
C32 0.0281(19) 0.033(2) 0.034(2) 0.0129(17) -0.0098(16) -0.0042(16)
C33 0.031(2) 0.030(2) 0.040(2) 0.0061(17) -0.0004(17) 0.0025(17)
C34 0.030(2) 0.031(2) 0.0259(19) 0.0029(15) -0.0014(15) -0.0037(16)
C35 0.0247(18) 0.0237(18) 0.0287(19) 0.0050(14) -0.0080(14) -0.0068(14)
C36 0.033(2) 0.038(2) 0.030(2) -0.0009(17) 0.0053(16) -0.0153(18)
C37 0.053(3) 0.059(3) 0.027(2) -0.001(2) 0.004(2) -0.014(2)
C38 0.057(3) 0.058(3) 0.029(2) 0.003(2) -0.012(2) -0.018(2)
C39 0.041(2) 0.042(2) 0.029(2) -0.0038(17) -0.0099(17) -0.0194(19)
C22 0.032(3) 0.020(3) 0.047(4) -0.002(3) 0.009(3) -0.010(2)
C22A 0.036(10) 0.020(8) 0.056(13) 0.004(9) 0.003(10) -0.001(7)
F25 0.061(4) 0.105(6) 0.117(7) 0.018(5) -0.020(4) -0.019(4)
C75 0.041(3) 0.054(3) 0.061(3) -0.001(2) 0.002(2) -0.020(2)
C76 0.040(3) 0.052(3) 0.058(3) -0.001(2) -0.012(2) -0.009(2)
C77 0.054(3) 0.054(3) 0.054(3) 0.003(2) 0.000(2) -0.020(2)
F4 0.0421(14) 0.0723(19) 0.0276(12) 0.0184(12) 0.0031(11) -0.0144(13)
F5 0.0534(15) 0.0259(12) 0.0663(18) 0.0193(12) -0.0255(13) -0.0203(11)
F6 0.0317(12) 0.0352(12) 0.0395(13) 0.0171(10) -0.0162(10) -0.0145(10)
F16 0.0421(14) 0.086(2) 0.0260(13) -0.0165(13) -0.0111(11) -0.0073(14)
F17 0.0435(14) 0.0346(13) 0.0671(18) -0.0250(13) 0.0114(13) -0.0170(11)
F18 0.0260(11) 0.0535(15) 0.0391(13) -0.0224(11) 0.0085(10) -0.0182(11)
F22 0.161(4) 0.0536(19) 0.0476(18) 0.0061(15) -0.061(2) 0.008(2)
F23 0.081(2) 0.103(3) 0.0411(17) -0.0332(17) -0.0256(16) 0.029(2)
F24 0.112(3) 0.124(3) 0.064(2) -0.004(2) -0.046(2) -0.065(3)
F1 0.042(3) 0.065(3) 0.125(5) -0.049(3) -0.044(3) 0.022(3)
F2 0.048(3) 0.091(3) 0.071(3) 0.031(3) -0.033(3) -0.053(3)
F3 0.028(2) 0.111(4) 0.034(2) -0.003(2) -0.0176(16) -0.025(2)
F7 0.051(3) 0.031(3) 0.106(5) 0.023(4) -0.031(3) -0.025(2)
F8 0.115(5) 0.026(3) 0.060(3) 0.022(3) -0.055(3) -0.028(3)
F9 0.091(5) 0.019(2) 0.074(4) -0.005(3) 0.020(4) 0.014(3)
F10 0.083(4) 0.059(5) 0.041(4) 0.022(4) 0.019(3) 0.009(4)
F11 0.111(7) 0.048(3) 0.032(4) -0.014(3) 0.027(5) -0.017(4)
F12 0.062(4) 0.092(6) 0.067(4) 0.017(5) 0.012(4) -0.046(4)
F13 0.0295(18) 0.056(2) 0.083(3) -0.026(2) 0.0144(18) -0.0304(18)
F14 0.034(2) 0.104(4) 0.036(2) -0.012(2) 0.0078(16) -0.032(3)
F15 0.0182(18) 0.066(3) 0.129(4) 0.056(3) -0.006(3) 0.0002(19)
F19 0.081(3) 0.034(2) 0.106(4) -0.031(3) 0.063(3) -0.020(2)
F20 0.059(3) 0.036(2) 0.140(4) -0.034(3) -0.044(3) -0.003(2)
F21 0.131(4) 0.0227(19) 0.071(3) 0.0131(18) -0.036(3) -0.020(3)
F1A 0.022(3) 0.094(6) 0.073(5) -0.015(5) -0.019(4) -0.001(4)
F2A 0.052(5) 0.079(5) 0.095(6) -0.039(5) -0.034(5) -0.014(4)
F3A 0.042(4) 0.102(6) 0.092(6) 0.044(5) -0.039(4) -0.023(4)
F7A 0.114(6) 0.019(3) 0.075(4) -0.003(3) -0.033(4) -0.028(4)
F8A 0.101(5) 0.039(4) 0.086(6) 0.034(4) 0.026(5) 0.002(4)
F9A 0.085(5) 0.034(3) 0.125(6) 0.021(5) -0.059(4) -0.007(4)
F10A 0.074(4) 0.099(6) 0.035(4) 0.022(5) -0.001(3) -0.010(5)
F11A 0.075(5) 0.063(4) 0.049(5) 0.001(3) 0.034(4) 0.006(4)
F12A 0.095(5) 0.053(4) 0.061(4) -0.003(4) 0.031(4) -0.040(4)
F13A 0.029(5) 0.100(6) 0.090(6) -0.017(6) -0.014(5) -0.018(5)
F14A 0.038(5) 0.068(6) 0.076(6) 0.032(5) 0.013(5) -0.017(6)
F15A 0.016(4) 0.065(5) 0.097(7) -0.009(6) 0.012(5) -0.008(4)
F19A 0.084(6) 0.019(4) 0.090(6) -0.027(5) -0.022(6) 0.003(5)
F20A 0.072(6) 0.027(5) 0.102(6) 0.001(5) 0.012(6) -0.033(5)
F21A 0.069(6) 0.030(5) 0.095(7) -0.022(6) 0.000(6) -0.002(5)
C40 0.0184(15) 0.0154(15) 0.0198(16) -0.0023(12) -0.0020(12) -0.0043(12)
C41 0.0193(16) 0.0201(16) 0.0191(16) -0.0004(13) -0.0045(12) -0.0047(13)
C42 0.0170(16) 0.0238(17) 0.0258(18) -0.0018(14) -0.0045(13) -0.0066(13)
C43 0.0199(16) 0.0244(17) 0.0284(18) 0.0016(14) -0.0018(14) -0.0114(14)
C44 0.0222(17) 0.0212(16) 0.0206(16) 0.0008(13) -0.0024(13) -0.0080(14)
C45 0.0175(15) 0.0207(16) 0.0213(16) 0.0003(13) -0.0043(12) -0.0074(13)
C46 0.0190(17) 0.032(2) 0.041(2) 0.0007(17) -0.0087(15) -0.0090(15)
C47 0.0281(19) 0.033(2) 0.0278(19) 0.0094(16) -0.0030(15) -0.0123(16)
C48 0.0164(15) 0.0168(15) 0.0207(16) -0.0009(12) -0.0053(12) -0.0064(12)
C49 0.0222(17) 0.0191(16) 0.0216(17) 0.0017(13) -0.0061(13) -0.0043(13)
C50 0.0228(17) 0.0165(16) 0.0302(19) -0.0006(14) -0.0088(14) -0.0041(13)
C51 0.0232(17) 0.0213(17) 0.0285(19) -0.0092(14) -0.0020(14) -0.0023(14)
C52 0.0239(18) 0.0282(19) 0.0250(18) -0.0035(15) -0.0001(14) -0.0090(15)
C53 0.0215(16) 0.0179(16) 0.0252(17) -0.0013(13) -0.0031(13) -0.0066(13)
C54 0.041(2) 0.0199(18) 0.039(2) -0.0029(16) -0.0110(18) -0.0046(17)
C55 0.045(2) 0.033(2) 0.033(2) -0.0026(18) 0.0098(19) -0.0063(19)
C56 0.0166(15) 0.0176(15) 0.0203(16) 0.0022(12) -0.0005(12) -0.0061(13)
C57 0.0249(17) 0.0174(16) 0.0269(18) -0.0030(13) -0.0063(14) -0.0068(14)
C58 0.0279(18) 0.0245(18) 0.0262(18) 0.0040(14) -0.0089(14) -0.0056(15)
C59 0.0256(18) 0.0205(17) 0.0276(18) 0.0054(14) -0.0058(14) -0.0014(14)
C60 0.0200(16) 0.0152(16) 0.0295(18) -0.0022(13) 0.0019(13) -0.0036(13)
C61 0.0183(15) 0.0223(17) 0.0192(16) -0.0016(13) -0.0013(12) -0.0068(13)
C62 0.050(3) 0.037(2) 0.033(2) -0.0018(18) -0.0223(19) 0.001(2)
C63 0.033(2) 0.0164(17) 0.039(2) 0.0017(15) 0.0002(17) -0.0055(15)
C64 0.0176(15) 0.0131(15) 0.0219(16) 0.0019(12) -0.0029(12) -0.0046(12)
C65 0.0194(16) 0.0214(16) 0.0189(16) 0.0015(13) -0.0015(12) -0.0069(13)
C66 0.0166(16) 0.0231(17) 0.0247(17) 0.0030(14) -0.0028(13) -0.0068(13)
C67 0.0206(16) 0.0235(17) 0.0256(18) 0.0006(14) -0.0090(13) -0.0087(14)
C68 0.0207(16) 0.0213(16) 0.0214(16) 0.0014(13) -0.0045(13) -0.0068(13)
C69 0.0178(16) 0.0222(17) 0.0216(16) 0.0007(13) -0.0040(13) -0.0074(13)
C70 0.0208(18) 0.033(2) 0.032(2) -0.0023(16) -0.0022(15) -0.0101(16)
C71 0.0211(17) 0.036(2) 0.0298(19) -0.0071(16) -0.0045(14) -0.0107(15)
B1 0.0169(17) 0.0168(17) 0.0164(17) 0.0018(13) -0.0040(13) -0.0062(14)
F26 0.051(4) 0.091(5) 0.106(6) -0.021(5) -0.013(4) -0.009(4)
C72 0.058(3) 0.061(3) 0.046(3) -0.006(2) -0.014(2) -0.019(3)
C73 0.047(3) 0.065(3) 0.069(4) -0.004(3) -0.023(3) -0.025(3)
C74 0.044(3) 0.053(3) 0.057(3) 0.001(2) -0.009(2) -0.012(2)

loop_
_atom_type_symbol
_atom_type_description
_atom_type_scat_dispersion_real
_atom_type_scat_dispersion_imag
_atom_type_scat_source
C C 0.0033 0.0016 'International Tables Vol C Tables 4.2.6.8 and 6.1.1.4'
H H 0.0000 0.0000 'International Tables Vol C Tables 4.2.6.8 and 6.1.1.4'
B B 0.0013 0.0007 'International Tables Vol C Tables 4.2.6.8 and 6.1.1.4'
F F 0.0171 0.0103 'International Tables Vol C Tables 4.2.6.8 and 6.1.1.4'
N N 0.0061 0.0033 'International Tables Vol C Tables 4.2.6.8 and 6.1.1.4'
O O 0.0106 0.0060 'International Tables Vol C Tables 4.2.6.8 and 6.1.1.4'
Ru Ru -1.2594 0.8363 'International Tables Vol C Tables 4.2.6.8 and 6.1.1.4'

loop_
_geom_angle_atom_site_label_1
_geom_angle_atom_site_label_2
_geom_angle_atom_site_label_3
_geom_angle
_geom_angle_site_symmetry_1
_geom_angle_site_symmetry_3
O6 Ru1 H1 110(3) . .
O6 Ru1 H1A 104(3) . .
C1 Ru1 H1 71(3) . .
C1 Ru1 H1A 75(3) . .
C1 Ru1 O6 178.89(17) . .
C1 Ru1 C2 89.64(15) . .
C1 Ru1 C19 90.00(15) . .
C2 Ru1 H1 93(3) . .
C2 Ru1 H1A 82(3) . .
C2 Ru1 O6 90.14(11) . .
C2 Ru1 C19 178.96(13) . .
C19 Ru1 H1 86(3) . .
C19 Ru1 H1A 99(3) . .
C19 Ru1 O6 90.23(11) . .
C3 O2 C5 103.9(3) . .
C4 O3 C12 103.8(3) . .
C20 O4 C22 104.4(3) . .
C20 O4 C22A 104.8(5) . .
C21 O5 C29 104.1(3) . .
C36 O6 Ru1 125.1(2) . .
C39 O6 Ru1 125.2(2) . .
C39 O6 C36 109.7(3) . .
C2 N1 C3 113.1(3) . .
C2 N1 C6 137.9(3) . .
C3 N1 C6 108.8(3) . .
C2 N2 C4 113.0(3) . .
C2 N2 C13 138.2(3) . .
C4 N2 C13 108.8(3) . .
C19 N3 C20 113.3(3) . .
C19 N3 C23 137.7(3) . .
C20 N3 C23 108.7(3) . .
C19 N4 C21 112.9(3) . .
C19 N4 C30 138.5(3) . .
C21 N4 C30 108.4(3) . .
O1 C1 Ru1 178.6(5) . .
N1 C2 Ru1 130.3(2) . .
N2 C2 Ru1 128.5(2) . .
N2 C2 N1 100.9(3) . .
O2 C3 N1 113.9(3) . .
C4 C3 O2 140.0(3) . .
C4 C3 N1 106.2(3) . .
O3 C4 N2 114.2(3) . .
C3 C4 O3 138.9(3) . .
C3 C4 N2 106.8(3) . .
O2 C5 H5A 110.2 . .
O2 C5 H5B 110.2 . .
O2 C5 C6 107.4(3) . .
H5A C5 H5B 108.5 . .
C6 C5 H5A 110.2 . .
C6 C5 H5B 110.2 . .
N1 C6 C5 98.2(3) . .
N1 C6 C7 110.3(3) . .
N1 C6 C11 112.8(3) . .
C7 C6 C5 111.9(3) . .
C11 C6 C5 110.4(3) . .
C11 C6 C7 112.5(3) . .
C6 C7 H7A 109.3 . .
C6 C7 H7B 109.3 . .
H7A C7 H7B 107.9 . .
C8 C7 C6 111.7(3) . .
C8 C7 H7A 109.3 . .
C8 C7 H7B 109.3 . .
C7 C8 H8A 109.4 . .
C7 C8 H8B 109.4 . .
H8A C8 H8B 108.0 . .
C9 C8 C7 111.2(4) . .
C9 C8 H8A 109.4 . .
C9 C8 H8B 109.4 . .
C8 C9 H9A 109.4 . .
C8 C9 H9B 109.4 . .
H9A C9 H9B 108.0 . .
C10 C9 C8 111.2(4) . .
C10 C9 H9A 109.4 . .
C10 C9 H9B 109.4 . .
C9 C10 H10A 109.4 . .
C9 C10 H10B 109.4 . .
C9 C10 C11 111.3(4) . .
H10A C10 H10B 108.0 . .
C11 C10 H10A 109.4 . .
C11 C10 H10B 109.4 . .
C6 C11 C10 109.9(3) . .
C6 C11 H11A 109.7 . .
C6 C11 H11B 109.7 . .
C10 C11 H11A 109.7 . .
C10 C11 H11B 109.7 . .
H11A C11 H11B 108.2 . .
O3 C12 H12A 110.3 . .
O3 C12 H12B 110.3 . .
O3 C12 C13 107.1(3) . .
H12A C12 H12B 108.5 . .
C13 C12 H12A 110.3 . .
C13 C12 H12B 110.3 . .
N2 C13 C12 98.7(3) . .
N2 C13 C14 113.3(3) . .
N2 C13 C18 110.6(3) . .
C14 C13 C12 109.6(3) . .
C18 C13 C12 112.7(3) . .
C18 C13 C14 111.4(3) . .
C13 C14 H14A 109.7 . .
C13 C14 H14B 109.7 . .
C13 C14 C15 109.7(3) . .
H14A C14 H14B 108.2 . .
C15 C14 H14A 109.7 . .
C15 C14 H14B 109.7 . .
C14 C15 H15A 109.6 . .
C14 C15 H15B 109.6 . .
H15A C15 H15B 108.1 . .
C16 C15 C14 110.4(4) . .
C16 C15 H15A 109.6 . .
C16 C15 H15B 109.6 . .
C15 C16 H16A 109.3 . .
C15 C16 H16B 109.3 . .
C15 C16 C17 111.6(4) . .
H16A C16 H16B 108.0 . .
C17 C16 H16A 109.3 . .
C17 C16 H16B 109.3 . .
C16 C17 H17A 109.2 . .
C16 C17 H17B 109.2 . .
C16 C17 C18 111.9(4) . .
H17A C17 H17B 107.9 . .
C18 C17 H17A 109.2 . .
C18 C17 H17B 109.2 . .
C13 C18 C17 111.4(3) . .
C13 C18 H18A 109.3 . .
C13 C18 H18B 109.3 . .
C17 C18 H18A 109.3 . .
C17 C18 H18B 109.3 . .
H18A C18 H18B 108.0 . .
N3 C19 Ru1 128.0(2) . .
N3 C19 N4 100.9(3) . .
N4 C19 Ru1 130.7(2) . .
O4 C20 N3 113.9(3) . .
C21 C20 O4 139.6(4) . .
C21 C20 N3 106.5(3) . .
O5 C21 N4 114.1(3) . .
C20 C21 O5 139.6(3) . .
C20 C21 N4 106.3(3) . .
N3 C23 C24 111.9(3) . .
N3 C23 C28 112.4(3) . .
N3 C23 C22 98.0(3) . .
N3 C23 C22A 97.1(5) . .
C24 C23 C22 105.1(4) . .
C24 C23 C22A 130.7(9) . .
C28 C23 C24 111.5(3) . .
C28 C23 C22 117.1(4) . .
C28 C23 C22A 91.3(7) . .
C23 C24 H24A 109.5 . .
C23 C24 H24B 109.5 . .
C23 C24 C25 110.7(4) . .
H24A C24 H24B 108.1 . .
C25 C24 H24A 109.5 . .
C25 C24 H24B 109.5 . .
C24 C25 H25A 109.6 . .
C24 C25 H25B 109.6 . .
H25A C25 H25B 108.1 . .
C26 C25 C24 110.5(3) . .
C26 C25 H25A 109.6 . .
C26 C25 H25B 109.6 . .
C25 C26 H26A 109.4 . .
C25 C26 H26B 109.4 . .
C25 C26 C27 111.1(4) . .
H26A C26 H26B 108.0 . .
C27 C26 H26A 109.4 . .
C27 C26 H26B 109.4 . .
C26 C27 H27A 109.3 . .
C26 C27 H27B 109.3 . .
C26 C27 C28 111.6(4) . .
H27A C27 H27B 108.0 . .
C28 C27 H27A 109.3 . .
C28 C27 H27B 109.3 . .
C23 C28 C27 111.9(4) . .
C23 C28 H28A 109.2 . .
C23 C28 H28B 109.2 . .
C27 C28 H28A 109.2 . .
C27 C28 H28B 109.2 . .
H28A C28 H28B 107.9 . .
O5 C29 H29A 110.3 . .
O5 C29 H29B 110.3 . .
O5 C29 C30 107.3(3) . .
H29A C29 H29B 108.5 . .
C30 C29 H29A 110.3 . .
C30 C29 H29B 110.3 . .
N4 C30 C29 98.7(3) . .
N4 C30 C31 113.9(3) . .
N4 C30 C35 110.3(3) . .
C31 C30 C29 111.1(3) . .
C31 C30 C35 110.3(3) . .
C35 C30 C29 112.1(3) . .
C30 C31 H31A 109.5 . .
C30 C31 H31B 109.5 . .
C30 C31 C32 110.9(3) . .
H31A C31 H31B 108.1 . .
C32 C31 H31A 109.5 . .
C32 C31 H31B 109.5 . .
C31 C32 H32A 109.6 . .
C31 C32 H32B 109.6 . .
H32A C32 H32B 108.1 . .
C33 C32 C31 110.3(3) . .
C33 C32 H32A 109.6 . .
C33 C32 H32B 109.6 . .
C32 C33 H33A 109.4 . .
C32 C33 H33B 109.4 . .
C32 C33 C34 111.2(3) . .
H33A C33 H33B 108.0 . .
C34 C33 H33A 109.4 . .
C34 C33 H33B 109.4 . .
C33 C34 H34A 109.4 . .
C33 C34 H34B 109.4 . .
H34A C34 H34B 108.0 . .
C35 C34 C33 111.2(3) . .
C35 C34 H34A 109.4 . .
C35 C34 H34B 109.4 . .
C30 C35 C34 110.9(3) . .
C30 C35 H35A 109.5 . .
C30 C35 H35B 109.5 . .
C34 C35 H35A 109.5 . .
C34 C35 H35B 109.5 . .
H35A C35 H35B 108.0 . .
O6 C36 H36A 110.9 . .
O6 C36 H36B 110.9 . .
O6 C36 C37 104.5(3) . .
H36A C36 H36B 108.9 . .
C37 C36 H36A 110.9 . .
C37 C36 H36B 110.9 . .
C36 C37 H37A 111.3 . .
C36 C37 H37B 111.3 . .
C36 C37 C38 102.5(3) . .
H37A C37 H37B 109.2 . .
C38 C37 H37A 111.3 . .
C38 C37 H37B 111.3 . .
C37 C38 H38A 111.3 . .
C37 C38 H38B 111.3 . .
H38A C38 H38B 109.2 . .
C39 C38 C37 102.2(4) . .
C39 C38 H38A 111.3 . .
C39 C38 H38B 111.3 . .
O6 C39 C38 104.7(3) . .
O6 C39 H39A 110.8 . .
O6 C39 H39B 110.8 . .
C38 C39 H39A 110.8 . .
C38 C39 H39B 110.8 . .
H39A C39 H39B 108.9 . .
O4 C22 C23 108.1(3) . .
O4 C22 H22A 110.1 . .
O4 C22 H22B 110.1 . .
C23 C22 H22A 110.1 . .
C23 C22 H22B 110.1 . .
H22A C22 H22B 108.4 . .
O4 C22A C23 107.9(5) . .
O4 C22A H22C 110.1 . .
O4 C22A H22D 110.1 . .
C23 C22A H22C 110.1 . .
C23 C22A H22D 110.1 . .
H22C C22A H22D 108.4 . .
C76 C75 H75 120.4 . .
C76 C75 C77 119.2(5) . 2_756
C77 C75 H75 120.4 2_756 .
F25 C76 C75 121.0(6) . .
F25 C76 C77 117.4(6) . .
C75 C76 H76 119.2 . .
C75 C76 C77 121.6(5) . .
C77 C76 H76 119.2 . .
C75 C77 H77 120.4 2_756 .
C76 C77 C75 119.1(5) . 2_756
C76 C77 H77 120.4 . .
C41 C40 C45 115.8(3) . .
C41 C40 B1 123.0(3) . .
C45 C40 B1 120.7(3) . .
C40 C41 H41 119.2 . .
C42 C41 C40 121.7(3) . .
C42 C41 H41 119.2 . .
C41 C42 C46 119.8(3) . .
C43 C42 C41 121.4(3) . .
C43 C42 C46 118.8(3) . .
C42 C43 H43 121.1 . .
C42 C43 C44 117.8(3) . .
C44 C43 H43 121.1 . .
C43 C44 C47 118.2(3) . .
C45 C44 C43 120.6(3) . .
C45 C44 C47 121.1(3) . .
C40 C45 H45 118.6 . .
C44 C45 C40 122.7(3) . .
C44 C45 H45 118.6 . .
F1 C46 F2 108.9(5) . .
F1 C46 F3 103.8(5) . .
F1 C46 C42 114.8(4) . .
F2 C46 F3 101.9(4) . .
F2 C46 C42 113.8(4) . .
F3 C46 C42 112.5(3) . .
F1A C46 C42 110.5(5) . .
F2A C46 F1A 101.2(7) . .
F2A C46 F3A 116.4(8) . .
F2A C46 C42 113.2(6) . .
F3A C46 F1A 98.5(7) . .
F3A C46 C42 114.9(5) . .
F4 C47 F6 106.4(3) . .
F4 C47 C44 112.6(3) . .
F5 C47 F4 106.3(3) . .
F5 C47 F6 106.0(3) . .
F5 C47 C44 112.2(3) . .
F6 C47 C44 112.9(3) . .
C49 C48 B1 122.9(3) . .
C53 C48 C49 114.7(3) . .
C53 C48 B1 122.3(3) . .
C48 C49 H49 118.7 . .
C50 C49 C48 122.6(3) . .
C50 C49 H49 118.7 . .
C49 C50 C54 119.6(3) . .
C51 C50 C49 121.0(3) . .
C51 C50 C54 119.3(3) . .
C50 C51 H51 121.2 . .
C52 C51 C50 117.7(3) . .
C52 C51 H51 121.2 . .
C51 C52 C53 121.3(3) . .
C51 C52 C55 120.4(3) . .
C53 C52 C55 118.3(3) . .
C48 C53 H53 118.7 . .
C52 C53 C48 122.6(3) . .
C52 C53 H53 118.7 . .
F7 C54 C50 112.3(4) . .
F8 C54 F7 103.0(5) . .
F8 C54 C50 114.2(4) . .
F9 C54 F7 104.8(5) . .
F9 C54 F8 105.8(5) . .
F9 C54 C50 115.6(4) . .
F7A C54 C50 110.2(5) . .
F8A C54 F7A 107.0(7) . .
F8A C54 F9A 108.1(7) . .
F8A C54 C50 114.8(5) . .
F9A C54 F7A 104.9(6) . .
F9A C54 C50 111.3(5) . .
F10 C55 F12 103.3(7) . .
F10 C55 C52 113.7(6) . .
F11 C55 F10 107.7(7) . .
F11 C55 F12 106.7(7) . .
F11 C55 C52 114.3(7) . .
F12 C55 C52 110.4(6) . .
F10A C55 F12A 103.1(7) . .
F10A C55 C52 111.8(6) . .
F11A C55 F10A 107.7(7) . .
F11A C55 F12A 104.7(7) . .
F11A C55 C52 113.7(7) . .
F12A C55 C52 115.0(6) . .
C57 C56 C61 115.0(3) . .
C57 C56 B1 121.9(3) . .
C61 C56 B1 123.1(3) . .
C56 C57 H57 118.6 . .
C58 C57 C56 122.9(3) . .
C58 C57 H57 118.6 . .
C57 C58 C62 118.9(3) . .
C59 C58 C57 120.7(3) . .
C59 C58 C62 120.4(3) . .
C58 C59 H59 121.0 . .
C60 C59 C58 118.0(3) . .
C60 C59 H59 121.0 . .
C59 C60 C61 121.2(3) . .
C59 C60 C63 119.4(3) . .
C61 C60 C63 119.4(3) . .
C56 C61 H61 118.9 . .
C60 C61 C56 122.1(3) . .
C60 C61 H61 118.9 . .
F22 C62 F23 108.5(4) . .
F22 C62 F24 104.2(4) . .
F22 C62 C58 114.5(4) . .
F23 C62 F24 103.7(4) . .
F23 C62 C58 112.8(4) . .
F24 C62 C58 112.2(4) . .
F19 C63 F20 106.5(5) . .
F19 C63 F21 105.2(4) . .
F19 C63 C60 114.3(3) . .
F20 C63 F21 103.1(4) . .
F20 C63 C60 114.2(3) . .
F21 C63 C60 112.6(4) . .
F19A C63 C60 113.5(6) . .
F20A C63 F19A 110.7(10) . .
F20A C63 F21A 104.7(10) . .
F20A C63 C60 112.0(8) . .
F21A C63 F19A 105.4(9) . .
F21A C63 C60 109.9(7) . .
C65 C64 C69 115.3(3) . .
C65 C64 B1 122.5(3) . .
C69 C64 B1 121.6(3) . .
C64 C65 H65 119.1 . .
C66 C65 C64 121.8(3) . .
C66 C65 H65 119.1 . .
C65 C66 C70 119.3(3) . .
C67 C66 C65 121.5(3) . .
C67 C66 C70 119.2(3) . .
C66 C67 H67 121.1 . .
C66 C67 C68 117.9(3) . .
C68 C67 H67 121.1 . .
C67 C68 C71 117.8(3) . .
C69 C68 C67 120.5(3) . .
C69 C68 C71 121.6(3) . .
C64 C69 H69 118.5 . .
C68 C69 C64 122.9(3) . .
C68 C69 H69 118.5 . .
F13 C70 C66 112.5(3) . .
F14 C70 F13 102.6(4) . .
F14 C70 C66 112.5(4) . .
F15 C70 F13 106.9(4) . .
F15 C70 F14 107.9(4) . .
F15 C70 C66 113.7(3) . .
F13A C70 F15A 102.0(9) . .
F13A C70 C66 114.5(7) . .
F14A C70 F13A 113.3(11) . .
F14A C70 F15A 100.4(10) . .
F14A C70 C66 113.5(9) . .
F15A C70 C66 111.5(6) . .
F16 C71 C68 112.7(3) . .
F17 C71 F16 105.9(3) . .
F17 C71 F18 106.0(3) . .
F17 C71 C68 112.5(3) . .
F18 C71 F16 105.9(3) . .
F18 C71 C68 113.2(3) . .
C48 B1 C40 107.6(3) . .
C56 B1 C40 109.4(3) . .
C56 B1 C48 110.7(3) . .
C64 B1 C40 112.0(3) . .
C64 B1 C48 109.5(3) . .
C64 B1 C56 107.7(3) . .
C73 C72 H72 120.2 . .
C74 C72 H72 120.2 2_566 .
C74 C72 C73 119.6(5) 2_566 .
C72 C73 H73 120.3 . .
C74 C73 C72 119.4(5) . .
C74 C73 H73 120.3 . .
F26 C74 C72 118.2(6) . 2_566
F26 C74 C73 120.8(6) . .
C72 C74 C73 121.0(5) 2_566 .
C72 C74 H74 119.5 2_566 .
C73 C74 H74 119.5 . .

loop_
_geom_bond_atom_site_label_1
_geom_bond_atom_site_label_2
_geom_bond_distance
_geom_bond_site_symmetry_2
Ru1 H1 1.599(5) .
Ru1 H1A 1.599(5) .
Ru1 O6 2.168(2) .
Ru1 C1 1.797(4) .
Ru1 C2 2.112(3) .
Ru1 C19 2.116(3) .
O1 C1 1.155(5) .
O2 C3 1.353(4) .
O2 C5 1.452(5) .
O3 C4 1.358(4) .
O3 C12 1.443(5) .
O4 C20 1.355(4) .
O4 C22 1.408(5) .
O4 C22A 1.413(7) .
O5 C21 1.355(4) .
O5 C29 1.451(5) .
O6 C36 1.462(4) .
O6 C39 1.460(5) .
N1 C2 1.373(4) .
N1 C3 1.385(4) .
N1 C6 1.487(4) .
N2 C2 1.371(4) .
N2 C4 1.380(4) .
N2 C13 1.482(4) .
N3 C19 1.364(4) .
N3 C20 1.380(5) .
N3 C23 1.491(4) .
N4 C19 1.367(4) .
N4 C21 1.389(4) .
N4 C30 1.489(4) .
C3 C4 1.329(5) .
C5 H5A 0.9700 .
C5 H5B 0.9700 .
C5 C6 1.549(5) .
C6 C7 1.527(5) .
C6 C11 1.513(5) .
C7 H7A 0.9700 .
C7 H7B 0.9700 .
C7 C8 1.526(6) .
C8 H8A 0.9700 .
C8 H8B 0.9700 .
C8 C9 1.519(7) .
C9 H9A 0.9700 .
C9 H9B 0.9700 .
C9 C10 1.518(7) .
C10 H10A 0.9700 .
C10 H10B 0.9700 .
C10 C11 1.551(5) .
C11 H11A 0.9700 .
C11 H11B 0.9700 .
C12 H12A 0.9700 .
C12 H12B 0.9700 .
C12 C13 1.564(5) .
C13 C14 1.521(5) .
C13 C18 1.518(5) .
C14 H14A 0.9700 .
C14 H14B 0.9700 .
C14 C15 1.532(5) .
C15 H15A 0.9700 .
C15 H15B 0.9700 .
C15 C16 1.510(7) .
C16 H16A 0.9700 .
C16 H16B 0.9700 .
C16 C17 1.523(8) .
C17 H17A 0.9700 .
C17 H17B 0.9700 .
C17 C18 1.533(6) .
C18 H18A 0.9700 .
C18 H18B 0.9700 .
C20 C21 1.324(5) .
C23 C24 1.510(5) .
C23 C28 1.502(6) .
C23 C22 1.576(6) .
C23 C22A 1.573(7) .
C24 H24A 0.9700 .
C24 H24B 0.9700 .
C24 C25 1.530(5) .
C25 H25A 0.9700 .
C25 H25B 0.9700 .
C25 C26 1.506(6) .
C26 H26A 0.9700 .
C26 H26B 0.9700 .
C26 C27 1.519(6) .
C27 H27A 0.9700 .
C27 H27B 0.9700 .
C27 C28 1.537(6) .
C28 H28A 0.9700 .
C28 H28B 0.9700 .
C29 H29A 0.9700 .
C29 H29B 0.9700 .
C29 C30 1.554(5) .
C30 C31 1.519(5) .
C30 C35 1.527(5) .
C31 H31A 0.9700 .
C31 H31B 0.9700 .
C31 C32 1.521(5) .
C32 H32A 0.9700 .
C32 H32B 0.9700 .
C32 C33 1.520(6) .
C33 H33A 0.9700 .
C33 H33B 0.9700 .
C33 C34 1.532(5) .
C34 H34A 0.9700 .
C34 H34B 0.9700 .
C34 C35 1.527(5) .
C35 H35A 0.9700 .
C35 H35B 0.9700 .
C36 H36A 0.9700 .
C36 H36B 0.9700 .
C36 C37 1.509(6) .
C37 H37A 0.9700 .
C37 H37B 0.9700 .
C37 C38 1.515(7) .
C38 H38A 0.9700 .
C38 H38B 0.9700 .
C38 C39 1.509(6) .
C39 H39A 0.9700 .
C39 H39B 0.9700 .
C22 H22A 0.9700 .
C22 H22B 0.9700 .
C22A H22C 0.9700 .
C22A H22D 0.9700 .
F25 C76 1.315(9) .
C75 H75 0.9300 .
C75 C76 1.363(7) .
C75 C77 1.382(7) 2_756
C76 H76 0.9300 .
C76 C77 1.371(7) .
C77 C75 1.382(7) 2_756
C77 H77 0.9300 .
F4 C47 1.341(4) .
F5 C47 1.341(5) .
F6 C47 1.344(4) .
F16 C71 1.343(5) .
F17 C71 1.334(4) .
F18 C71 1.340(4) .
F22 C62 1.308(5) .
F23 C62 1.318(5) .
F24 C62 1.341(6) .
F1 C46 1.301(5) .
F2 C46 1.328(5) .
F3 C46 1.350(5) .
F7 C54 1.329(5) .
F8 C54 1.326(5) .
F9 C54 1.323(5) .
F10 C55 1.328(6) .
F11 C55 1.316(6) .
F12 C55 1.334(6) .
F13 C70 1.342(5) .
F14 C70 1.341(5) .
F15 C70 1.290(5) .
F19 C63 1.303(4) .
F20 C63 1.318(5) .
F21 C63 1.325(5) .
F1A C46 1.347(6) .
F2A C46 1.288(7) .
F3A C46 1.314(6) .
F7A C54 1.306(6) .
F8A C54 1.300(6) .
F9A C54 1.303(6) .
F10A C55 1.327(6) .
F11A C55 1.326(6) .
F12A C55 1.332(6) .
F13A C70 1.292(10) .
F14A C70 1.267(11) .
F15A C70 1.336(11) .
F19A C63 1.310(7) .
F20A C63 1.285(7) .
F21A C63 1.307(7) .
C40 C41 1.401(5) .
C40 C45 1.403(5) .
C40 B1 1.648(5) .
C41 H41 0.9300 .
C41 C42 1.398(5) .
C42 C43 1.387(5) .
C42 C46 1.490(5) .
C43 H43 0.9300 .
C43 C44 1.393(5) .
C44 C45 1.389(4) .
C44 C47 1.490(5) .
C45 H45 0.9300 .
C48 C49 1.408(5) .
C48 C53 1.405(4) .
C48 B1 1.647(5) .
C49 H49 0.9300 .
C49 C50 1.390(5) .
C50 C51 1.389(5) .
C50 C54 1.495(5) .
C51 H51 0.9300 .
C51 C52 1.377(5) .
C52 C53 1.392(5) .
C52 C55 1.493(5) .
C53 H53 0.9300 .
C56 C57 1.397(5) .
C56 C61 1.401(4) .
C56 B1 1.646(5) .
C57 H57 0.9300 .
C57 C58 1.391(5) .
C58 C59 1.384(5) .
C58 C62 1.491(5) .
C59 H59 0.9300 .
C59 C60 1.373(5) .
C60 C61 1.399(5) .
C60 C63 1.495(5) .
C61 H61 0.9300 .
C64 C65 1.402(4) .
C64 C69 1.407(4) .
C64 B1 1.642(5) .
C65 H65 0.9300 .
C65 C66 1.397(5) .
C66 C67 1.380(5) .
C66 C70 1.501(5) .
C67 H67 0.9300 .
C67 C68 1.394(5) .
C68 C69 1.384(5) .
C68 C71 1.487(5) .
C69 H69 0.9300 .
F26 C74 1.324(8) .
C72 H72 0.9300 .
C72 C73 1.369(7) .
C72 C74 1.358(7) 2_566
C73 H73 0.9300 .
C73 C74 1.369(7) .
C74 C72 1.358(7) 2_566
C74 H74 0.9300 .
